data_7229800
loop_
_publ_author_name
'Zhang, Wan-Ying'
'Chen, Peng'
'Tian, Yong-Mei'
'Li, Hong-Feng'
'Sun, Wen-Bin'
'Yan, Peng-Fei'

_publ_section_title
;
 A series of salen-type asymmetric dinuclear Dy(iii) complexes:
 site-resolved two-step magnetic relaxation process
;
_journal_issue 6
_journal_name_full CrystEngComm
_journal_page_first 777
_journal_paper_doi 10.1039/C7CE01797A
_journal_volume 20
_journal_year 2018
_chemical_formula_sum 'C80 H58 Dy2 N2 O11'
_chemical_formula_weight 1548.28
_space_group_crystal_system monoclinic
_space_group_IT_number 14
_space_group_name_Hall '-P 2ybc'
_space_group_name_H-M_alt 'P 1 21/c 1'
_symmetry_space_group_name_Hall '-P 2ybc'
_symmetry_space_group_name_H-M 'P 1 21/c 1'
_atom_sites_solution_hydrogens mixed
_audit_creation_method SHELXL-2014/7
_audit_update_record
;
2017-10-14 deposited with the CCDC.
2017-12-26 downloaded from the CCDC.
;
_cell_angle_alpha 90
_cell_angle_beta 97.764(2)
_cell_angle_gamma 90
_cell_formula_units_Z 2
_cell_length_a 12.3258(2)
_cell_length_b 12.2533(2)
_cell_length_c 23.9816(5)
_cell_measurement_temperature 293(2)
_cell_volume 3588.78(11)
_computing_structure_refinement 'SHELXL-2014/7 (Sheldrick, 2014)'
_diffrn_ambient_temperature 293(2)
_diffrn_measured_fraction_theta_full 0.997
_diffrn_measured_fraction_theta_max 0.997
_diffrn_radiation_type MoK\a
_diffrn_radiation_wavelength 0.71073
_diffrn_reflns_av_R_equivalents 0.0240
_diffrn_reflns_av_unetI/netI 0.0343
_diffrn_reflns_Laue_measured_fraction_full 0.997
_diffrn_reflns_Laue_measured_fraction_max 0.997
_diffrn_reflns_limit_h_max 15
_diffrn_reflns_limit_h_min -15
_diffrn_reflns_limit_k_max 15
_diffrn_reflns_limit_k_min -15
_diffrn_reflns_limit_l_max 29
_diffrn_reflns_limit_l_min -29
_diffrn_reflns_number 23886
_diffrn_reflns_point_group_measured_fraction_full 0.997
_diffrn_reflns_point_group_measured_fraction_max 0.997
_diffrn_reflns_theta_full 26.000
_diffrn_reflns_theta_max 26.371
_diffrn_reflns_theta_min 3.317
_exptl_absorpt_coefficient_mu 2.126
_exptl_crystal_density_diffrn 1.433
_exptl_crystal_F_000 1544
_refine_diff_density_max 2.034
_refine_diff_density_min -0.591
_refine_diff_density_rms 0.116
_refine_ls_extinction_method none
_refine_ls_goodness_of_fit_ref 1.216
_refine_ls_hydrogen_treatment constr
_refine_ls_matrix_type full
_refine_ls_number_parameters 461
_refine_ls_number_reflns 7326
_refine_ls_number_restraints 57
_refine_ls_restrained_S_all 1.221
_refine_ls_R_factor_all 0.0722
_refine_ls_R_factor_gt 0.0549
_refine_ls_shift/su_max 0.007
_refine_ls_shift/su_mean 0.000
_refine_ls_structure_factor_coef Fsqd
_refine_ls_weighting_details 'w=1/[\s^2^(Fo^2^)+(0.0522P)^2^+11.3522P] where P=(Fo^2^+2Fc^2^)/3'
_refine_ls_weighting_scheme calc
_refine_ls_wR_factor_gt 0.1337
_refine_ls_wR_factor_ref 0.1427
_reflns_Friedel_coverage 0.000
_reflns_number_gt 6022
_reflns_number_total 7326
_reflns_threshold_expression 'I > 2\s(I)'
_cod_data_source_file c7ce01797a2.cif
_cod_data_source_block c
_cod_depositor_comments 'Adding full bibliography for 7229799--7229802.cif.'
_cod_database_code 7229800
_shelx_shelxl_version_number 2014/7
_shelx_space_group_comment
;
The symmetry employed for this shelxl refinement is uniquely defined
by the following loop, which should always be used as a source of
symmetry information in preference to the above space-group names.
They are only intended as comments.
;

loop_
_space_group_symop_operation_xyz
'x, y, z'
'-x, y+1/2, -z+1/2'
'-x, -y, -z'
'x, -y-1/2, z-1/2'

loop_
_atom_site_label
_atom_site_type_symbol
_atom_site_fract_x
_atom_site_fract_y
_atom_site_fract_z
_atom_site_U_iso_or_equiv
_atom_site_adp_type
_atom_site_occupancy
_atom_site_site_symmetry_order
_atom_site_calc_flag
_atom_site_refinement_flags_posn
_atom_site_refinement_flags_adp
_atom_site_refinement_flags_occupancy
_atom_site_disorder_assembly
_atom_site_disorder_group
Dy1 Dy 0.47367(2) 0.57446(2) 0.06648(2) 0.04091(12) Uani 1 1 d . . . . .
C1 C 0.1049(8) 0.6526(9) 0.0322(5) 0.077(5) Uani 0.5 1 d G U P A 1
H1A H 0.0679 0.5907 0.0417 0.093 Uiso 0.5 1 calc R U P A 1
C2 C 0.2131(8) 0.6447(7) 0.0222(4) 0.058(4) Uani 0.5 1 d DG U P A 1
C3 C 0.2685(6) 0.7373(8) 0.0080(4) 0.061(4) Uani 0.5 1 d G U P A 1
C4 C 0.2157(9) 0.8378(7) 0.0038(4) 0.084(5) Uani 0.5 1 d G U P A 1
H4A H 0.2528 0.8997 -0.0057 0.101 Uiso 0.5 1 calc R U P A 1
C5 C 0.1075(9) 0.8457(8) 0.0138(4) 0.097(6) Uani 0.5 1 d G U P A 1
H5A H 0.0722 0.9129 0.0110 0.117 Uiso 0.5 1 calc R U P A 1
C6 C 0.0521(6) 0.7531(11) 0.0280(5) 0.077(5) Uani 0.5 1 d G U P A 1
H6A H -0.0203 0.7584 0.0347 0.092 Uiso 0.5 1 calc R U P A 1
C7 C 0.4327(12) 0.7847(11) -0.0317(6) 0.048(3) Uani 0.5 1 d . . P A 1
H7A H 0.3902 0.8387 -0.0513 0.058 Uiso 0.5 1 calc R U P A 1
C8 C 0.2252(12) 0.4539(12) 0.0223(7) 0.059(4) Uani 0.5 1 d D . P A 1
H8A H 0.1515 0.4540 0.0075 0.070 Uiso 0.5 1 calc R U P A 1
N2 N 0.2760(10) 0.5511(9) 0.0293(6) 0.051(3) Uiso 0.5 1 d D . P A 1
N1 N 0.3852(9) 0.7245(9) 0.0019(5) 0.050(3) Uani 0.5 1 d . . P A 1
C9 C 0.7260(16) 0.8487(13) -0.0659(6) 0.147(7) Uani 1 1 d . U . . .
H9A H 0.7660 0.9071 -0.0772 0.177 Uiso 1 1 calc R U . . .
C10 C 0.7746(12) 0.7539(14) -0.0540(7) 0.143(7) Uani 1 1 d . . . . .
H10A H 0.8489 0.7478 -0.0568 0.172 Uiso 1 1 calc R U . . .
C11 C 0.7187(7) 0.6613(8) -0.0373(4) 0.082(3) Uani 1 1 d . . . . .
C12 C 0.6076(6) 0.6745(6) -0.0318(3) 0.0502(17) Uani 1 1 d . . . . .
C13 C 0.5533(8) 0.7761(6) -0.0427(3) 0.071(2) Uani 1 1 d . . . . .
C14 C 0.6153(14) 0.8619(8) -0.0617(4) 0.111(4) Uani 1 1 d . U . . .
H14A H 0.5816 0.9284 -0.0715 0.134 Uiso 1 1 calc R U . . .
C15 C 0.4620(7) 0.8427(6) 0.1401(3) 0.061(2) Uani 1 1 d . . . . .
H15A H 0.4568 0.9120 0.1553 0.073 Uiso 1 1 calc R U . . .
C16 C 0.6851(6) 0.4344(6) 0.1296(3) 0.0538(18) Uani 1 1 d . . . . .
C17 C 0.5576(7) 0.8149(6) 0.1178(3) 0.0555(18) Uani 1 1 d . . . . .
C18 C 0.2784(6) 0.8057(7) 0.1679(3) 0.060(2) Uani 1 1 d . . . . .
C19 C 0.9684(10) 0.3072(12) 0.1393(6) 0.118(4) Uani 1 1 d . . . . .
H19A H 1.0001 0.2383 0.1395 0.141 Uiso 1 1 calc R U . . .
C20 C 0.2531(8) 0.9133(7) 0.1781(4) 0.081(3) Uani 1 1 d . . . . .
H20A H 0.2986 0.9686 0.1682 0.098 Uiso 1 1 calc R U . . .
C21 C 0.8416(10) 0.9194(11) 0.1143(8) 0.149(7) Uani 1 1 d . . . . .
H21A H 0.9030 0.8999 0.0980 0.178 Uiso 1 1 calc R U . . .
C22 C 0.8549(7) 0.3175(9) 0.1366(5) 0.088(3) Uani 1 1 d . . . . .
H22A H 0.8117 0.2553 0.1369 0.105 Uiso 1 1 calc R U . . .
C23 C 0.5007(8) 0.2081(7) 0.2208(3) 0.069(2) Uani 1 1 d . . . . .
H23A H 0.5719 0.1899 0.2156 0.083 Uiso 1 1 calc R U . . .
C24 C 0.5128(5) 0.3775(6) 0.1627(3) 0.0439(15) Uani 1 1 d . . . . .
C25 C 0.8066(6) 0.4188(8) 0.1337(3) 0.066(2) Uani 1 1 d . . . . .
C26 C 0.2093(7) 0.7262(8) 0.1838(4) 0.074(2) Uani 1 1 d . . . . .
H26A H 0.2238 0.6531 0.1773 0.088 Uiso 1 1 calc R U . . .
C27 C 0.4437(10) 0.1407(8) 0.2518(4) 0.084(3) Uani 1 1 d . . . . .
H27A H 0.4773 0.0779 0.2676 0.100 Uiso 1 1 calc R U . . .
C28 C 0.3406(11) 0.1632(9) 0.2600(4) 0.095(3) Uani 1 1 d . . . . .
H28A H 0.3028 0.1157 0.2807 0.113 Uiso 1 1 calc R U . . .
C29 C 0.3500(7) 0.3259(8) 0.2051(4) 0.074(2) Uani 1 1 d . . . . .
H29A H 0.3161 0.3883 0.1890 0.088 Uiso 1 1 calc R U . . .
C30 C 0.8463(9) 1.0061(10) 0.1504(8) 0.143(6) Uani 1 1 d . . . . .
H30A H 0.9104 1.0469 0.1571 0.172 Uiso 1 1 calc R U . . .
C31 C 0.7435(8) 0.8593(9) 0.1020(5) 0.099(4) Uani 1 1 d . . . . .
H31A H 0.7390 0.8016 0.0766 0.119 Uiso 1 1 calc R U . . .
C32 C 0.6639(9) 0.9771(8) 0.1635(4) 0.085(3) Uani 1 1 d . . . . .
H32A H 0.6024 0.9993 0.1791 0.102 Uiso 1 1 calc R U . . .
C33 C 0.1182(9) 0.7544(10) 0.2093(5) 0.095(3) Uani 1 1 d . . . . .
H33A H 0.0729 0.7001 0.2205 0.114 Uiso 1 1 calc R U . . .
C34 C 0.0953(9) 0.8612(11) 0.2181(5) 0.097(3) Uani 1 1 d . . . . .
H34A H 0.0338 0.8799 0.2346 0.117 Uiso 1 1 calc R U . . .
C35 C 1.0336(9) 0.3993(14) 0.1415(5) 0.114(5) Uani 1 1 d . . . . .
H35A H 1.1094 0.3935 0.1450 0.137 Uiso 1 1 calc R U . . .
C36 C 0.2918(9) 0.2558(10) 0.2380(5) 0.095(3) Uani 1 1 d . . . . .
H36A H 0.2211 0.2733 0.2443 0.114 Uiso 1 1 calc R U . . .
C37 C 0.9837(9) 0.4990(12) 0.1383(5) 0.100(4) Uani 1 1 d . . . . .
H37A H 1.0263 0.5619 0.1397 0.120 Uiso 1 1 calc R U . . .
C38 C 0.1619(9) 0.9403(9) 0.2027(5) 0.099(4) Uani 1 1 d . . . . .
H38A H 0.1460 1.0132 0.2088 0.119 Uiso 1 1 calc R U . . .
C39 C 0.3742(6) 0.7712(6) 0.1405(3) 0.0557(18) Uani 1 1 d . . . . .
C40 C 0.6239(6) 0.3672(6) 0.1605(3) 0.0575(18) Uani 1 1 d . . . . .
H40A H 0.6607 0.3112 0.1813 0.069 Uiso 1 1 calc R U . . .
C41 C 0.7596(9) 1.0337(9) 0.1763(6) 0.107(4) Uani 1 1 d . . . . .
H41A H 0.7649 1.0902 0.2024 0.128 Uiso 1 1 calc R U . . .
C42 C 0.4542(6) 0.3025(5) 0.1970(3) 0.0472(16) Uani 1 1 d . . . . .
C43 C 0.8714(7) 0.5081(9) 0.1331(4) 0.081(3) Uani 1 1 d . . . . .
H43A H 0.8393 0.5769 0.1290 0.097 Uiso 1 1 calc R U . . .
C44 C 0.6558(7) 0.8871(6) 0.1277(3) 0.061(2) Uani 1 1 d . . . . .
O2 O 0.3726(4) 0.6742(4) 0.1215(2) 0.0557(12) Uani 1 1 d . . . . .
O3 O 0.5700(5) 0.7297(4) 0.0896(2) 0.0670(15) Uani 1 1 d . . . . .
O4 O 0.6474(4) 0.5091(5) 0.0979(2) 0.0606(14) Uani 1 1 d . . . . .
O5 O 0.4550(3) 0.4542(3) 0.13696(18) 0.0426(10) Uani 1 1 d . . . . .
O1 O 0.4483(4) 0.4104(3) 0.01579(19) 0.0443(10) Uani 1 1 d . . . . .
O6 O 0.3046(9) 0.6013(11) 0.0060(5) 0.071(3) Uani 0.5 1 d . . P A 2
H7B H 0.3166 0.6003 -0.0330 0.085 Uiso 0.5 1 d R U P A 2
H7C H 0.2724 0.6590 0.0259 0.085 Uiso 0.5 1 d R U P A 2

loop_
_atom_site_aniso_label
_atom_site_aniso_U_11
_atom_site_aniso_U_22
_atom_site_aniso_U_33
_atom_site_aniso_U_23
_atom_site_aniso_U_13
_atom_site_aniso_U_12
Dy1 0.05262(19) 0.03278(17) 0.03760(18) -0.00283(14) 0.00706(12) -0.00059(14)
C1 0.083(9) 0.089(10) 0.062(9) -0.012(9) 0.018(8) 0.005(8)
C2 0.055(7) 0.072(8) 0.048(8) -0.012(7) 0.012(6) 0.006(7)
C3 0.075(8) 0.059(8) 0.048(8) 0.003(7) 0.000(7) 0.012(6)
C4 0.109(9) 0.114(10) 0.025(6) -0.011(7) -0.009(7) 0.084(8)
C5 0.120(11) 0.102(11) 0.062(10) -0.010(10) -0.017(9) 0.056(10)
C6 0.058(8) 0.119(11) 0.053(8) -0.012(9) 0.005(6) 0.055(8)
C7 0.070(9) 0.029(6) 0.041(7) 0.006(6) -0.007(6) -0.003(6)
C8 0.051(8) 0.071(10) 0.056(9) -0.020(8) 0.013(7) -0.010(7)
N1 0.059(7) 0.041(6) 0.047(7) -0.004(6) -0.002(5) 0.015(5)
C9 0.226(15) 0.117(11) 0.117(10) -0.037(9) 0.090(11) -0.124(12)
C10 0.146(11) 0.148(13) 0.158(13) -0.084(12) 0.099(10) -0.101(11)
C11 0.080(6) 0.088(7) 0.083(6) -0.042(6) 0.030(5) -0.039(5)
C12 0.066(4) 0.044(4) 0.043(4) -0.011(3) 0.017(3) -0.018(3)
C13 0.124(7) 0.039(4) 0.046(4) -0.002(4) -0.003(4) -0.017(5)
C14 0.219(14) 0.048(6) 0.068(6) 0.004(5) 0.024(8) -0.034(8)
C15 0.079(5) 0.046(4) 0.059(5) -0.011(4) 0.011(4) 0.000(4)
C16 0.054(4) 0.059(5) 0.048(4) -0.012(4) 0.005(3) -0.004(4)
C17 0.081(5) 0.042(4) 0.043(4) 0.003(3) 0.009(4) -0.005(4)
C18 0.066(5) 0.066(5) 0.050(4) -0.010(4) 0.006(4) 0.016(4)
C19 0.089(8) 0.118(10) 0.148(12) -0.014(9) 0.022(8) 0.038(8)
C20 0.090(6) 0.058(5) 0.098(7) -0.020(5) 0.021(5) 0.008(5)
C21 0.079(7) 0.119(11) 0.25(2) -0.093(12) 0.038(9) -0.017(7)
C22 0.057(5) 0.095(8) 0.112(8) -0.018(6) 0.016(5) 0.003(5)
C23 0.092(6) 0.053(5) 0.060(5) 0.008(4) -0.002(4) 0.001(4)
C24 0.054(4) 0.043(4) 0.034(3) -0.005(3) 0.002(3) -0.004(3)
C25 0.053(4) 0.088(6) 0.056(5) -0.014(5) 0.008(3) -0.005(4)
C26 0.087(6) 0.061(5) 0.075(6) -0.013(5) 0.019(5) 0.005(5)
C27 0.134(9) 0.050(5) 0.062(6) 0.018(4) -0.002(6) -0.022(6)
C28 0.136(10) 0.081(7) 0.070(6) 0.018(6) 0.028(7) -0.041(7)
C29 0.082(6) 0.070(6) 0.071(6) 0.024(5) 0.017(5) 0.008(5)
C30 0.068(7) 0.085(8) 0.269(19) -0.060(11) -0.001(9) -0.011(6)
C31 0.078(6) 0.076(7) 0.144(10) -0.039(7) 0.015(6) 0.004(5)
C32 0.100(7) 0.059(5) 0.096(7) -0.026(5) 0.016(6) -0.011(5)
C33 0.090(7) 0.103(9) 0.097(8) -0.010(7) 0.032(6) -0.012(6)
C34 0.081(7) 0.119(10) 0.094(8) -0.025(7) 0.022(6) 0.026(7)
C35 0.056(6) 0.173(14) 0.116(10) -0.025(10) 0.017(6) 0.000(8)
C36 0.088(7) 0.106(9) 0.098(8) 0.011(7) 0.037(6) -0.017(6)
C37 0.074(7) 0.130(11) 0.098(8) -0.020(8) 0.018(6) -0.033(7)
C38 0.098(8) 0.077(7) 0.128(10) -0.027(7) 0.034(7) 0.026(6)
C39 0.076(5) 0.050(4) 0.040(4) -0.005(3) 0.007(3) 0.002(4)
C40 0.057(4) 0.053(4) 0.062(5) 0.005(4) 0.006(4) 0.005(4)
C41 0.093(8) 0.069(6) 0.154(12) -0.044(7) 0.003(7) -0.021(6)
C42 0.068(4) 0.042(4) 0.030(3) 0.000(3) 0.000(3) -0.011(3)
C43 0.066(5) 0.099(8) 0.082(6) -0.004(6) 0.025(5) -0.010(5)
C44 0.079(5) 0.048(4) 0.054(5) -0.006(4) 0.006(4) -0.010(4)
O2 0.078(3) 0.039(3) 0.055(3) -0.008(2) 0.026(3) -0.003(2)
O3 0.101(4) 0.044(3) 0.063(3) -0.027(3) 0.036(3) -0.024(3)
O4 0.055(3) 0.066(3) 0.060(3) 0.019(3) 0.003(2) -0.007(3)
O5 0.051(2) 0.038(2) 0.039(2) 0.0023(19) 0.0064(19) 0.0014(19)
O1 0.064(3) 0.029(2) 0.042(2) -0.0075(19) 0.013(2) -0.0094(19)
O6 0.068(7) 0.086(9) 0.058(7) -0.010(7) 0.009(6) 0.028(6)

loop_
_atom_type_symbol
_atom_type_description
_atom_type_scat_dispersion_real
_atom_type_scat_dispersion_imag
_atom_type_scat_source
C C 0.0033 0.0016 'International Tables Vol C Tables 4.2.6.8 and 6.1.1.4'
H H 0.0000 0.0000 'International Tables Vol C Tables 4.2.6.8 and 6.1.1.4'
N N 0.0061 0.0033 'International Tables Vol C Tables 4.2.6.8 and 6.1.1.4'
O O 0.0106 0.0060 'International Tables Vol C Tables 4.2.6.8 and 6.1.1.4'
Dy Dy -0.1892 4.4098 'International Tables Vol C Tables 4.2.6.8 and 6.1.1.4'

loop_
_geom_angle_atom_site_label_1
_geom_angle_atom_site_label_2
_geom_angle_atom_site_label_3
_geom_angle
_geom_angle_site_symmetry_1
_geom_angle_site_symmetry_3
O3 Dy1 O5 117.58(18) . .
O3 Dy1 O2 73.71(18) . .
O5 Dy1 O2 78.47(17) . .
O3 Dy1 O4 77.3(2) . .
O5 Dy1 O4 73.56(16) . .
O2 Dy1 O4 123.35(19) . .
O3 Dy1 O1 82.93(16) . 3_665
O5 Dy1 O1 141.22(15) . 3_665
O2 Dy1 O1 140.32(16) . 3_665
O4 Dy1 O1 80.35(17) . 3_665
O3 Dy1 O1 150.68(17) . .
O5 Dy1 O1 79.08(15) . .
O2 Dy1 O1 135.34(17) . .
O4 Dy1 O1 85.68(18) . .
O1 Dy1 O1 70.68(16) 3_665 .
O3 Dy1 O6 114.6(4) . .
O5 Dy1 O6 111.8(4) . .
O2 Dy1 O6 77.2(3) . .
O4 Dy1 O6 159.3(3) . .
O1 Dy1 O6 84.3(3) 3_665 .
O1 Dy1 O6 76.1(3) . .
O3 Dy1 N2 129.5(3) . .
O5 Dy1 N2 90.0(3) . .
O2 Dy1 N2 71.7(3) . .
O4 Dy1 N2 153.2(3) . .
O1 Dy1 N2 101.7(3) 3_665 .
O1 Dy1 N2 70.2(3) . .
O3 Dy1 N1 73.2(3) . .
O5 Dy1 N1 147.0(3) . .
O2 Dy1 N1 75.1(3) . .
O4 Dy1 N1 138.4(3) . .
O1 Dy1 N1 67.5(3) 3_665 .
O1 Dy1 N1 106.7(3) . .
N2 Dy1 N1 63.2(4) . .
O3 Dy1 Dy1 117.59(13) . 3_665
O5 Dy1 Dy1 110.95(11) . 3_665
O2 Dy1 Dy1 155.16(13) . 3_665
O4 Dy1 Dy1 81.46(14) . 3_665
O1 Dy1 Dy1 35.62(10) 3_665 3_665
O1 Dy1 Dy1 35.06(11) . 3_665
O6 Dy1 Dy1 77.9(3) . 3_665
N2 Dy1 Dy1 85.1(3) . 3_665
N1 Dy1 Dy1 86.8(3) . 3_665
C2 C1 C6 120.0 . .
N2 C2 C1 124.9(9) . .
N2 C2 C3 115.0(9) . .
C1 C2 C3 120.0 . .
C4 C3 C2 120.0 . .
C4 C3 N1 122.8(8) . .
C2 C3 N1 117.1(8) . .
C3 C4 C5 120.0 . .
C4 C5 C6 120.0 . .
C5 C6 C1 120.0 . .
N1 C7 C13 126.4(11) . .
N2 C8 C11 125.2(12) . 3_665
C8 N2 C2 118.5(12) . .
C8 N2 Dy1 124.1(9) . .
C2 N2 Dy1 116.9(8) . .
C7 N1 C3 122.1(11) . .
C7 N1 Dy1 126.8(9) . .
C3 N1 Dy1 111.1(8) . .
C10 C9 C14 120.5(11) . .
C9 C10 C11 122.9(13) . .
C12 C11 C10 116.9(11) . .
C12 C11 C8 118.7(8) . 3_665
C10 C11 C8 124.3(11) . 3_665
O1 C12 C11 119.1(7) 3_665 .
O1 C12 C13 119.1(7) 3_665 .
C11 C12 C13 121.7(8) . .
C14 C13 C12 116.7(10) . .
C14 C13 C7 125.3(10) . .
C12 C13 C7 117.9(8) . .
C9 C14 C13 121.1(12) . .
C39 C15 C17 123.0(7) . .
O4 C16 C40 125.2(7) . .
O4 C16 C25 115.0(7) . .
C40 C16 C25 119.8(7) . .
O3 C17 C15 125.0(7) . .
O3 C17 C44 114.8(7) . .
C15 C17 C44 120.1(7) . .
C26 C18 C20 117.5(8) . .
C26 C18 C39 118.4(7) . .
C20 C18 C39 124.1(8) . .
C35 C19 C22 120.1(11) . .
C38 C20 C18 121.3(10) . .
C30 C21 C31 120.1(12) . .
C25 C22 C19 120.6(10) . .
C27 C23 C42 121.1(9) . .
O5 C24 C40 122.4(6) . .
O5 C24 C42 116.0(6) . .
C40 C24 C42 121.6(6) . .
C43 C25 C22 118.5(8) . .
C43 C25 C16 118.7(8) . .
C22 C25 C16 122.7(8) . .
C18 C26 C33 120.7(9) . .
C28 C27 C23 121.6(9) . .
C27 C28 C36 119.5(9) . .
C42 C29 C36 120.7(8) . .
C41 C30 C21 121.2(11) . .
C44 C31 C21 119.0(10) . .
C41 C32 C44 121.9(10) . .
C34 C33 C26 120.1(10) . .
C38 C34 C33 120.1(10) . .
C37 C35 C19 118.3(10) . .
C28 C36 C29 119.4(10) . .
C35 C37 C43 121.1(11) . .
C34 C38 C20 120.3(10) . .
O2 C39 C15 124.0(7) . .
O2 C39 C18 116.7(7) . .
C15 C39 C18 119.2(7) . .
C24 C40 C16 125.2(7) . .
C30 C41 C32 118.8(11) . .
C29 C42 C23 117.8(7) . .
C29 C42 C24 119.3(7) . .
C23 C42 C24 122.9(7) . .
C25 C43 C37 121.3(11) . .
C31 C44 C32 118.9(9) . .
C31 C44 C17 117.2(8) . .
C32 C44 C17 123.8(8) . .
C39 O2 Dy1 136.3(5) . .
C17 O3 Dy1 136.5(5) . .
C16 O4 Dy1 135.1(5) . .
C24 O5 Dy1 136.4(4) . .
C12 O1 Dy1 126.8(4) 3_665 3_665
C12 O1 Dy1 123.8(4) 3_665 .
Dy1 O1 Dy1 109.31(16) 3_665 .

loop_
_geom_bond_atom_site_label_1
_geom_bond_atom_site_label_2
_geom_bond_distance
_geom_bond_site_symmetry_2
Dy1 O3 2.271(5) .
Dy1 O5 2.277(4) .
Dy1 O2 2.287(5) .
Dy1 O4 2.315(5) .
Dy1 O1 2.316(4) 3_665
Dy1 O1 2.348(4) .
Dy1 O6 2.396(11) .
Dy1 N2 2.496(12) .
Dy1 N1 2.551(11) .
Dy1 Dy1 3.8049(6) 3_665
C1 C2 1.3900 .
C1 C6 1.3900 .
C2 N2 1.381(12) .
C2 C3 1.3900 .
C3 C4 1.3900 .
C3 N1 1.473(13) .
C4 C5 1.3900 .
C5 C6 1.3900 .
C7 N1 1.292(17) .
C7 C13 1.548(17) .
C8 N2 1.345(14) .
C8 C11 1.591(19) 3_665
C9 C10 1.32(2) .
C9 C14 1.39(2) .
C10 C11 1.414(16) .
C11 C12 1.402(11) .
C11 C8 1.591(19) 3_665
C12 O1 1.333(8) 3_665
C12 C13 1.421(11) .
C13 C14 1.411(13) .
C15 C39 1.393(11) .
C15 C17 1.400(11) .
C16 O4 1.240(9) .
C16 C40 1.395(11) .
C16 C25 1.499(10) .
C17 O3 1.265(8) .
C17 C44 1.492(11) .
C18 C26 1.381(12) .
C18 C20 1.384(11) .
C18 C39 1.489(10) .
C19 C35 1.382(17) .
C19 C22 1.397(13) .
C20 C38 1.379(14) .
C21 C30 1.365(17) .
C21 C31 1.412(14) .
C22 C25 1.374(13) .
C23 C27 1.367(13) .
C23 C42 1.380(10) .
C24 O5 1.287(8) .
C24 C40 1.383(10) .
C24 C42 1.484(9) .
C25 C43 1.356(12) .
C26 C33 1.394(13) .
C27 C28 1.341(15) .
C28 C36 1.358(15) .
C29 C42 1.356(11) .
C29 C36 1.423(12) .
C30 C41 1.350(17) .
C31 C44 1.359(12) .
C32 C41 1.367(13) .
C32 C44 1.392(12) .
C33 C34 1.362(15) .
C34 C38 1.353(15) .
C35 C37 1.365(17) .
C37 C43 1.378(13) .
C39 O2 1.272(8) .
O1 C12 1.333(8) 3_665
O1 Dy1 2.316(4) 3_665
